data_7154392
loop_
_publ_author_name
'Shashank, Adluri B.'
'Ramachary, Dhevalapally B.'

_publ_section_title
;
 Organocatalytic diastereoselective synthesis of chiral decalines through
 the domino Claisen-Schmidt/Henry reaction.
;
_journal_issue 18
_journal_name_full 'Organic &amp; biomolecular chemistry'
_journal_page_first 5110
_journal_page_last 5114
_journal_paper_doi 10.1039/c5ob00562k
_journal_volume 13
_journal_year 2015
_chemical_absolute_configuration ad
_chemical_formula_sum 'C20 H23 N O5'
_chemical_formula_weight 357.39
_chemical_name_systematic
; 
 ? 
;
_space_group_IT_number 19
_symmetry_cell_setting orthorhombic
_symmetry_space_group_name_Hall 'P 2ac 2ab'
_symmetry_space_group_name_H-M 'P 21 21 21'
_atom_sites_solution_hydrogens geom
_atom_sites_solution_primary direct
_atom_sites_solution_secondary difmap
_audit_creation_method SHELXL-97
_audit_update_record
;
2014-12-12 deposited with the CCDC.
2015-04-01 downloaded from the CCDC.
;
_cell_angle_alpha 90.00
_cell_angle_beta 90.00
_cell_angle_gamma 90.00
_cell_formula_units_Z 4
_cell_length_a 9.1967(5)
_cell_length_b 10.3931(7)
_cell_length_c 19.4118(10)
_cell_measurement_reflns_used 3253
_cell_measurement_temperature 293(2)
_cell_measurement_theta_max 72.7513
_cell_measurement_theta_min 4.2617
_cell_volume 1855.42(19)
_computing_cell_refinement 'CrysAlis RED, Oxford Diffraction Ltd.,'
_computing_data_collection 'CrysAlis CCD, Oxford Diffraction Ltd.,'
_computing_data_reduction 'CrysAlis RED, Oxford Diffraction Ltd.,'
_computing_molecular_graphics Ortep3
_computing_publication_material Shelx97
_computing_structure_refinement 'SHELXL-97 (Sheldrick, 1997)'
_computing_structure_solution 'SHELXS-97 (Sheldrick, 1997)'
_diffrn_ambient_temperature 293(2)
_diffrn_measured_fraction_theta_full 0.995
_diffrn_measured_fraction_theta_max 0.995
_diffrn_measurement_device_type 'Xcalibur, Eos, Gemini'
_diffrn_measurement_method '\w scans'
_diffrn_radiation_monochromator graphite
_diffrn_radiation_source 'fine-focus sealed tube'
_diffrn_radiation_type CuK\a
_diffrn_radiation_wavelength 1.54184
_diffrn_reflns_av_R_equivalents 0.0389
_diffrn_reflns_av_sigmaI/netI 0.0315
_diffrn_reflns_limit_h_max 11
_diffrn_reflns_limit_h_min -9
_diffrn_reflns_limit_k_max 12
_diffrn_reflns_limit_k_min -12
_diffrn_reflns_limit_l_max 23
_diffrn_reflns_limit_l_min -23
_diffrn_reflns_number 8848
_diffrn_reflns_theta_full 72.81
_diffrn_reflns_theta_max 72.81
_diffrn_reflns_theta_min 4.56
_exptl_absorpt_coefficient_mu 0.756
_exptl_absorpt_correction_T_max 0.7725
_exptl_absorpt_correction_T_min 0.7419
_exptl_absorpt_correction_type multi-scan
_exptl_absorpt_process_details
;
CrysAlis, Oxford Diffraction Ltd.,
Version 1.171.33.48 (release 15-09-2009 CrysAlis171 .NET)
(compiled Sep 15 2009,11:49:04)
Empirical absorption correction using spherical harmonics,
 implemented in SCALE3 ABSPACK scaling algorithm.
;
_exptl_crystal_colour colorless
_exptl_crystal_density_diffrn 1.279
_exptl_crystal_density_method 'not measured'
_exptl_crystal_description block
_exptl_crystal_F_000 760
_exptl_crystal_size_max 0.42
_exptl_crystal_size_mid 0.38
_exptl_crystal_size_min 0.36
_refine_diff_density_max 0.563
_refine_diff_density_min -0.322
_refine_diff_density_rms 0.060
_refine_ls_abs_structure_details 'Flack H D (1983), Acta Cryst. A39, 876-881'
_refine_ls_abs_structure_Flack 0.0(3)
_refine_ls_extinction_coef 0.0066(11)
_refine_ls_extinction_expression Fc^*^=kFc[1+0.001xFc^2^\l^3^/sin(2\q)]^-1/4^
_refine_ls_extinction_method SHELXL
_refine_ls_goodness_of_fit_ref 1.059
_refine_ls_hydrogen_treatment mixed
_refine_ls_matrix_type full
_refine_ls_number_parameters 242
_refine_ls_number_reflns 3641
_refine_ls_number_restraints 0
_refine_ls_restrained_S_all 1.059
_refine_ls_R_factor_all 0.0679
_refine_ls_R_factor_gt 0.0608
_refine_ls_shift/su_max 0.032
_refine_ls_shift/su_mean 0.001
_refine_ls_structure_factor_coef Fsqd
_refine_ls_weighting_details 'calc w=1/[\s^2^(Fo^2^)+(0.1317P)^2^+0.1424P] where P=(Fo^2^+2Fc^2^)/3'
_refine_ls_weighting_scheme calc
_refine_ls_wR_factor_gt 0.1705
_refine_ls_wR_factor_ref 0.1803
_reflns_number_gt 3152
_reflns_number_total 3641
_reflns_threshold_expression >2sigma(I)
_cod_data_source_file c5ob00562k4.cif
_cod_data_source_block dbr-4
_cod_depositor_comments 'Adding full bibliography for 7154392--7154393.cif.'
_cod_database_code 7154392

loop_
_symmetry_equiv_pos_as_xyz
'x, y, z'
'-x+1/2, -y, z+1/2'
'-x, y+1/2, -z+1/2'
'x+1/2, -y+1/2, -z'

loop_
_atom_site_label
_atom_site_type_symbol
_atom_site_fract_x
_atom_site_fract_y
_atom_site_fract_z
_atom_site_U_iso_or_equiv
_atom_site_adp_type
_atom_site_occupancy
_atom_site_symmetry_multiplicity
_atom_site_calc_flag
_atom_site_refinement_flags
C1 C 0.7431(2) 0.1665(2) 0.77150(12) 0.0364(5) Uani 1 1 d .
C2 C 0.7691(3) 0.0553(3) 0.73301(16) 0.0472(6) Uani 1 1 d .
H2 H 0.7068 -0.0148 0.7369 0.057 Uiso 1 1 calc R
C3 C 0.8876(3) 0.0494(3) 0.68893(16) 0.0503(6) Uani 1 1 d .
H3 H 0.9040 -0.0249 0.6634 0.060 Uiso 1 1 calc R
C4 C 0.9813(3) 0.1520(3) 0.68249(14) 0.0499(7) Uani 1 1 d .
H4 H 1.0608 0.1474 0.6530 0.060 Uiso 1 1 calc R
C5 C 0.9550(3) 0.2628(3) 0.72081(15) 0.0510(7) Uani 1 1 d .
H5 H 1.0173 0.3329 0.7168 0.061 Uiso 1 1 calc R
C6 C 0.8380(3) 0.2692(3) 0.76433(14) 0.0437(6) Uani 1 1 d .
H6 H 0.8220 0.3440 0.7896 0.052 Uiso 1 1 calc R
C7 C 0.6204(2) 0.1740(3) 0.82374(13) 0.0380(5) Uani 1 1 d .
H7 H 0.6040 0.2649 0.8347 0.046 Uiso 1 1 calc R
C8 C 0.6656(3) 0.1049(4) 0.89035(15) 0.0555(8) Uani 1 1 d .
H8A H 0.7068 0.0218 0.8786 0.067 Uiso 1 1 calc R
H8B H 0.7408 0.1548 0.9130 0.067 Uiso 1 1 calc R
C9 C 0.5428(3) 0.0852(3) 0.93945(14) 0.0521(7) Uani 1 1 d .
H9 H 0.5663 0.0634 0.9846 0.063 Uiso 1 1 calc R
C10 C 0.4022(3) 0.0962(2) 0.92406(12) 0.0359(5) Uani 1 1 d .
C11 C 0.2873(3) 0.0722(2) 0.97610(13) 0.0399(5) Uani 1 1 d .
C12 C 0.1474(3) 0.0627(3) 0.95705(13) 0.0416(6) Uani 1 1 d .
C13 C 0.0961(3) 0.0794(3) 0.88371(14) 0.0502(7) Uani 1 1 d .
H13A H 0.0555 0.1649 0.8782 0.060 Uiso 1 1 calc R
H13B H 0.0197 0.0176 0.8742 0.060 Uiso 1 1 calc R
C14 C 0.2181(3) 0.0610(3) 0.83245(13) 0.0451(6) Uani 1 1 d .
H14A H 0.1856 0.0878 0.7871 0.054 Uiso 1 1 calc R
H14B H 0.2433 -0.0295 0.8301 0.054 Uiso 1 1 calc R
C15 C 0.3525(2) 0.1386(2) 0.85267(11) 0.0317(5) Uani 1 1 d .
C16 C 0.4770(2) 0.1166(2) 0.80076(12) 0.0342(5) Uani 1 1 d .
H16 H 0.4904 0.0236 0.7954 0.041 Uiso 1 1 calc R
C17 C 0.3360(4) 0.0533(4) 1.04928(14) 0.0611(9) Uani 1 1 d .
H17A H 0.2538 0.0315 1.0774 0.092 Uiso 1 1 calc R
H17B H 0.3794 0.1313 1.0660 0.092 Uiso 1 1 calc R
H17C H 0.4061 -0.0151 1.0512 0.092 Uiso 1 1 calc R
C18 C 0.0314(3) 0.0366(3) 1.00855(15) 0.0503(7) Uani 1 1 d .
C19 C -0.1497(6) -0.1027(5) 1.0455(3) 0.1018(17) Uani 1 1 d .
H19A H -0.1090 -0.1040 1.0916 0.122 Uiso 1 1 calc R
H19B H -0.2271 -0.0393 1.0445 0.122 Uiso 1 1 calc R
C20 C -0.2022(13) -0.2160(8) 1.0305(7) 0.251(7) Uani 1 1 d .
H20A H -0.2134 -0.2234 0.9815 0.377 Uiso 1 1 calc R
H20B H -0.2951 -0.2265 1.0523 0.377 Uiso 1 1 calc R
H20C H -0.1368 -0.2813 1.0466 0.377 Uiso 1 1 calc R
H1 H 0.382(4) 0.307(4) 0.880(2) 0.070(11) Uiso 1 1 d .
N1 N 0.4328(2) 0.1710(3) 0.73165(11) 0.0462(5) Uani 1 1 d .
O1 O 0.3100(2) 0.27056(18) 0.85374(10) 0.0421(4) Uani 1 1 d .
O2 O 0.4592(3) 0.2830(2) 0.71952(12) 0.0689(7) Uani 1 1 d .
O3 O 0.3706(3) 0.0985(3) 0.69174(11) 0.0748(8) Uani 1 1 d .
O4 O 0.0070(4) 0.0997(3) 1.05892(19) 0.1108(13) Uani 1 1 d .
O5 O -0.0377(3) -0.0675(3) 0.99632(16) 0.0896(10) Uani 1 1 d .

loop_
_atom_site_aniso_label
_atom_site_aniso_U_11
_atom_site_aniso_U_22
_atom_site_aniso_U_33
_atom_site_aniso_U_23
_atom_site_aniso_U_13
_atom_site_aniso_U_12
C1 0.0270(10) 0.0451(13) 0.0370(11) 0.0014(10) -0.0033(9) 0.0039(9)
C2 0.0368(13) 0.0443(14) 0.0604(15) -0.0070(12) -0.0007(12) -0.0032(11)
C3 0.0402(13) 0.0584(15) 0.0522(15) -0.0115(12) -0.0008(12) 0.0083(12)
C4 0.0342(12) 0.0733(18) 0.0422(14) 0.0007(12) 0.0048(11) 0.0025(13)
C5 0.0432(15) 0.0570(16) 0.0528(15) 0.0033(12) 0.0011(12) -0.0097(13)
C6 0.0430(13) 0.0431(13) 0.0451(12) -0.0031(11) -0.0026(11) -0.0041(11)
C7 0.0285(11) 0.0478(13) 0.0376(11) -0.0002(10) -0.0039(10) -0.0028(9)
C8 0.0259(12) 0.094(2) 0.0469(14) 0.0149(15) -0.0081(11) 0.0054(13)
C9 0.0337(13) 0.085(2) 0.0372(12) 0.0153(13) -0.0084(11) 0.0071(13)
C10 0.0319(12) 0.0442(12) 0.0315(11) 0.0035(9) -0.0027(9) 0.0037(10)
C11 0.0382(13) 0.0459(13) 0.0356(11) 0.0016(10) 0.0005(10) 0.0061(10)
C12 0.0373(13) 0.0464(12) 0.0412(12) -0.0031(11) 0.0025(11) 0.0048(11)
C13 0.0266(12) 0.0789(19) 0.0450(14) -0.0030(14) -0.0044(10) -0.0052(12)
C14 0.0324(12) 0.0642(16) 0.0386(12) -0.0046(11) -0.0053(10) -0.0080(12)
C15 0.0264(10) 0.0376(11) 0.0312(10) 0.0024(8) -0.0059(9) 0.0036(9)
C16 0.0294(11) 0.0393(11) 0.0338(10) 0.0009(9) -0.0070(9) 0.0034(9)
C17 0.0600(19) 0.090(2) 0.0338(13) 0.0049(14) 0.0005(13) 0.0125(17)
C18 0.0390(14) 0.0591(16) 0.0527(15) -0.0033(12) 0.0132(12) 0.0084(13)
C19 0.085(3) 0.091(3) 0.129(4) 0.017(3) 0.051(3) -0.011(2)
C20 0.309(13) 0.117(5) 0.327(13) -0.082(7) 0.251(12) -0.094(7)
N1 0.0328(10) 0.0713(15) 0.0344(10) 0.0047(11) -0.0032(9) 0.0063(10)
O1 0.0375(9) 0.0435(9) 0.0452(9) -0.0001(7) -0.0080(8) 0.0106(7)
O2 0.0856(17) 0.0648(14) 0.0563(12) 0.0232(10) 0.0001(12) 0.0156(13)
O3 0.0628(14) 0.122(2) 0.0395(10) -0.0112(12) -0.0115(10) -0.0211(15)
O4 0.120(3) 0.099(2) 0.114(2) -0.0354(18) 0.069(2) -0.003(2)
O5 0.087(2) 0.0828(17) 0.099(2) -0.0215(15) 0.0516(17) -0.0265(15)

loop_
_atom_type_symbol
_atom_type_description
_atom_type_scat_dispersion_real
_atom_type_scat_dispersion_imag
_atom_type_scat_source
C C 0.0181 0.0091 'International Tables Vol C Tables 4.2.6.8 and 6.1.1.4'
H H 0.0000 0.0000 'International Tables Vol C Tables 4.2.6.8 and 6.1.1.4'
N N 0.0311 0.0180 'International Tables Vol C Tables 4.2.6.8 and 6.1.1.4'
O O 0.0492 0.0322 'International Tables Vol C Tables 4.2.6.8 and 6.1.1.4'

loop_
_geom_angle_atom_site_label_1
_geom_angle_atom_site_label_2
_geom_angle_atom_site_label_3
_geom_angle
C6 C1 C2 118.4(2)
C6 C1 C7 119.7(2)
C2 C1 C7 121.8(2)
C3 C2 C1 120.1(3)
C3 C2 H2 120.0
C1 C2 H2 120.0
C4 C3 C2 120.9(3)
C4 C3 H3 119.6
C2 C3 H3 119.6
C3 C4 C5 118.9(3)
C3 C4 H4 120.5
C5 C4 H4 120.5
C6 C5 C4 120.4(3)
C6 C5 H5 119.8
C4 C5 H5 119.8
C5 C6 C1 121.3(3)
C5 C6 H6 119.4
C1 C6 H6 119.4
C16 C7 C1 115.47(19)
C16 C7 C8 107.4(2)
C1 C7 C8 109.7(2)
C16 C7 H7 108.0
C1 C7 H7 108.0
C8 C7 H7 108.0
C9 C8 C7 113.4(2)
C9 C8 H8A 108.9
C7 C8 H8A 108.9
C9 C8 H8B 108.9
C7 C8 H8B 108.9
H8A C8 H8B 107.7
C10 C9 C8 125.4(2)
C10 C9 H9 117.3
C8 C9 H9 117.3
C9 C10 C11 121.6(2)
C9 C10 C15 121.3(2)
C11 C10 C15 117.0(2)
C12 C11 C10 120.5(2)
C12 C11 C17 122.5(3)
C10 C11 C17 117.0(2)
C11 C12 C18 121.1(2)
C11 C12 C13 123.4(2)
C18 C12 C13 115.5(2)
C12 C13 C14 111.9(2)
C12 C13 H13A 109.2
C14 C13 H13A 109.2
C12 C13 H13B 109.2
C14 C13 H13B 109.2
H13A C13 H13B 107.9
C13 C14 C15 111.4(2)
C13 C14 H14A 109.3
C15 C14 H14A 109.3
C13 C14 H14B 109.3
C15 C14 H14B 109.3
H14A C14 H14B 108.0
O1 C15 C10 110.33(19)
O1 C15 C14 106.83(19)
C10 C15 C14 108.9(2)
O1 C15 C16 110.86(19)
C10 C15 C16 109.17(17)
C14 C15 C16 110.74(18)
N1 C16 C7 110.4(2)
N1 C16 C15 108.95(18)
C7 C16 C15 113.29(18)
N1 C16 H16 108.0
C7 C16 H16 108.0
C15 C16 H16 108.0
C11 C17 H17A 109.5
C11 C17 H17B 109.5
H17A C17 H17B 109.5
C11 C17 H17C 109.5
H17A C17 H17C 109.5
H17B C17 H17C 109.5
O4 C18 O5 121.5(3)
O4 C18 C12 125.7(3)
O5 C18 C12 112.7(2)
C20 C19 O5 110.1(5)
C20 C19 H19A 109.6
O5 C19 H19A 109.6
C20 C19 H19B 109.7
O5 C19 H19B 109.6
H19A C19 H19B 108.2
C19 C20 H20A 109.5
C19 C20 H20B 109.5
H20A C20 H20B 109.5
C19 C20 H20C 109.5
H20A C20 H20C 109.5
H20B C20 H20C 109.5
O2 N1 O3 124.2(3)
O2 N1 C16 118.5(2)
O3 N1 C16 117.2(3)
C15 O1 H1 102(3)
C18 O5 C19 116.4(3)

loop_
_geom_bond_atom_site_label_1
_geom_bond_atom_site_label_2
_geom_bond_distance
C1 C6 1.386(4)
C1 C2 1.396(4)
C1 C7 1.519(3)
C2 C3 1.387(4)
C2 H2 0.9300
C3 C4 1.377(4)
C3 H3 0.9300
C4 C5 1.392(4)
C4 H4 0.9300
C5 C6 1.370(4)
C5 H5 0.9300
C6 H6 0.9300
C7 C16 1.515(3)
C7 C8 1.537(3)
C7 H7 0.9800
C8 C9 1.492(4)
C8 H8A 0.9700
C8 H8B 0.9700
C9 C10 1.332(4)
C9 H9 0.9300
C10 C11 1.483(3)
C10 C15 1.524(3)
C11 C12 1.342(4)
C11 C17 1.503(4)
C12 C18 1.487(4)
C12 C13 1.510(4)
C13 C14 1.512(4)
C13 H13A 0.9700
C13 H13B 0.9700
C14 C15 1.527(3)
C14 H14A 0.9700
C14 H14B 0.9700
C15 O1 1.426(3)
C15 C16 1.542(3)
C16 N1 1.512(3)
C16 H16 0.9800
C17 H17A 0.9600
C17 H17B 0.9600
C17 H17C 0.9600
C18 O4 1.198(4)
C18 O5 1.277(4)
C19 C20 1.305(9)
C19 O5 1.452(5)
C19 H19A 0.9700
C19 H19B 0.9700
C20 H20A 0.9600
C20 H20B 0.9600
C20 H20C 0.9600
N1 O2 1.212(4)
N1 O3 1.223(3)
O1 H1 0.91(4)
